data_2310978
loop_
_publ_author_name
'Takeda, H.'

_publ_section_title
;
 Determination of the Layer Stacking Sequence of a New Complex Mica
 Polytype: A 4-layer Lithium Fluorophlogopite
;
_journal_name_full 'Acta Crystallographica (1,1948-23,1967)'
_journal_page_first 845
_journal_page_last 853
_journal_volume 22
_journal_year 1967
_chemical_formula_sum 'Al0.16 F2 K0.86 Li0.69 Mg2.31 O10 Si3.84'
_chemical_name_systematic 'K.86 Mg2.31 Li.69 Al.16 Si3.84 O10 F2'
_space_group_crystal_system triclinic
_space_group_IT_number 1
_space_group_name_Hall 'C 1'
_space_group_name_H-M_alt 'C 1'
_cell_angle_alpha 90
_cell_angle_beta 100.05
_cell_angle_gamma 90
_cell_formula_units_Z 8
_cell_length_a 5.31
_cell_length_b 9.19
_cell_length_c 40.57999
_cell_volume 1949.873
_citation_journal_id_ASTM ACCRA9
_cod_data_source_file Takeda_ACCRA9_1967_361.cif
_cod_data_source_block Al0.16F2K0.86Li0.69Mg2.31O10Si3.84
_cod_original_sg_symbol_H-M 'P 1 (a+b,a-b,-c)'
_cod_database_code 2310978

loop_
_space_group_symop_id
_space_group_symop_operation_xyz
1 x,y,z
2 x+1/2,y+1/2,z

loop_
_atom_site_label
_atom_site_type_symbol
_atom_site_fract_x
_atom_site_fract_y
_atom_site_fract_z
_atom_site_occupancy
_atom_site_U_iso_or_equiv
O19 O-2 0.7968 0.1665 0.3477 1 0.0
O11 O-2 0.2541 0.5 0.2916 1 0.0
O39 O-2 0.87 0.1667 0.9022 1 0.0
Si9 Si+4 0.9082 0.3331 0.5562 0.96 0.0
O23 O-2 0.124 0.2342 0.5417 1 0.0
Li10 Li+1 0.3333 0.875 0.53 0.23 0.0
O29 O-2 0.464 0.1667 0.5977 1 0.0
Al9 Al+3 0.9082 0.3331 0.5562 0.04 0.0
Li3 Li+1 0.3333 0.3308 0.125 0.23 0.0
Si10 Si+4 0.4251 0.3336 0.6937 0.96 0.0
Si3 Si+4 0.0747 0.1665 0.0562 0.96 0.0
Si1 Si+4 0.5747 0.3335 0.0562 0.96 0.0
O15 O-2 0.4562 0.2346 0.2917 1 0.0
O5 O-2 0.7895 0.2346 0.0417 1 0.0
Mg10 Mg+2 0 0.3333 0.875 0.77 0.0
Al3 Al+3 0.0747 0.1665 0.0562 0.04 0.0
O9 O-2 0.1302 0.1665 0.0977 1 0.0
F8 F-1 0.3654 0.0006 0.8995 1 0.0
K3 K+1 0.3333 0.5 0.5 0.86 0.0
O20 O-2 0.7032 0.3335 0.4022 1 0.0
Mg7 Mg+2 0.6667 0.3333 0.625 0.77 0.0
Li2 Li+1 0.8333 0.1692 0.125 0.23 0.0
Si6 Si+4 0.2586 0.1665 0.4437 0.96 0.0
Al7 Al+3 0.7414 0.1665 0.3062 0.04 0.0
O12 O-2 0.7459 0.5 0.4584 1 0.0
Li1 Li+1 0.8333 0.5 0.125 0.23 0.0
O27 O-2 0.9635 0.3332 0.5977 1 0.0
Mg12 Mg+2 0.4962 0.4987 0.875 0.77 0.0
O24 O-2 0.2094 0.4324 0.7082 1 0.0
Si7 Si+4 0.7414 0.1665 0.3062 0.96 0.0
F3 F-1 0.8018 0.5 0.3505 1 0.0
O13 O-2 0.9562 0.2654 0.2917 1 0.0
F1 F-1 0.1351 0.5 0.1005 1 0.0
Al15 Al+3 0.5746 0.0001 0.8062 0.04 0.0
Mg2 Mg+2 0.8333 0.1692 0.125 0.77 0.0
Mg6 Mg+2 0 0.3308 0.375 0.77 0.0
Mg8 Mg+2 0.1629 0.4987 0.625 0.77 0.0
Al12 Al+3 0.4246 0.0001 0.6937 0.04 0.0
O2 O-2 0.0792 0.5 0.2084 1 0.0
F6 F-1 0.8665 0.1661 0.6495 1 0.0
F2 F-1 0.5316 0.5 0.1495 1 0.0
Mg3 Mg+2 0.3333 0.3308 0.125 0.77 0.0
O33 O-2 0.6793 0.2342 0.9582 1 0.0
Al13 Al+3 0.5751 0.3336 0.8062 0.04 0.0
F5 F-1 0.9668 0.0005 0.6005 1 0.0
Mg4 Mg+2 0.5 0.5 0.375 0.77 0.0
O28 O-2 0.3698 0.3335 0.6522 1 0.0
O3 O-2 0.2895 0.2654 0.0417 1 0.0
Si13 Si+4 0.5751 0.3336 0.8062 0.96 0.0
Li8 Li+1 0.1629 0.4987 0.625 0.23 0.0
Mg9 Mg+2 0.1705 0.1679 0.625 0.77 0.0
Al4 Al+3 0.092 0.3335 0.1937 0.04 0.0
F4 F-1 0.1982 0.5 0.3995 1 0.0
Mg1 Mg+2 0.8333 0.5 0.125 0.77 0.0
O25 O-2 0.9202 0.4996 0.5417 1 0.0
O21 O-2 0.6228 0.266 0.5416 1 0.0
O8 O-2 0.5365 0.1665 0.1522 1 0.0
O7 O-2 0.6302 0.3335 0.0977 1 0.0
Li4 Li+1 0.5 0.5 0.375 0.23 0.0
O16 O-2 0.0438 0.2654 0.4582 1 0.0
Al2 Al+3 0.592 0.1665 0.1937 0.04 0.0
K4 K+1 0 0.1667 0.75 0.86 0.0
O35 O-2 0.4755 0.4996 0.9582 1 0.0
K2 K+1 0.6667 0.5 0.25 0.86 0.0
O17 O-2 0.2968 0.3335 0.3477 1 0.0
O18 O-2 0.2032 0.1665 0.4022 1 0.0
Al16 Al+3 0.9254 0.1666 0.9437 0.04 0.0
Si4 Si+4 0.092 0.3335 0.1937 0.96 0.0
Si2 Si+4 0.592 0.1665 0.1937 0.96 0.0
F7 F-1 0.1345 0.1661 0.8505 1 0.0
Al14 Al+3 0.4249 0.3331 0.9437 0.04 0.0
Si15 Si+4 0.5746 0.0001 0.8062 0.96 0.0
Li9 Li+1 0.1705 0.1679 0.625 0.23 0.0
O34 O-2 0.5245 0.167 0.7917 1 0.0
O30 O-2 0.8214 0.4007 0.7916 1 0.0
Al1 Al+3 0.5747 0.3335 0.0562 0.04 0.0
Mg5 Mg+2 0.5 0.1692 0.375 0.77 0.0
Si11 Si+4 0.4087 0.1666 0.5562 0.96 0.0
Li6 Li+1 0 0.3308 0.3755 0.23 0.0
Si12 Si+4 0.4246 0.0001 0.6937 0.96 0.0
Al6 Al+3 0.2586 0.1665 0.4437 0.04 0.0
Si5 Si+4 0.2414 0.3335 0.3062 0.96 0.0
Si8 Si+4 0.7586 0.3335 0.4437 0.96 0.0
O1 O-2 0.5874 0.5 0.0416 1 0.0
O26 O-2 0.4132 0.167 0.7082 1 0.0
Al11 Al+3 0.4087 0.1666 0.5562 0.04 0.0
O40 O-2 0.8693 0.5 0.6522 1 0.0
O22 O-2 0.7105 0.4007 0.7084 1 0.0
Si14 Si+4 0.4249 0.3331 0.9437 0.96 0.0
Li7 Li+1 0.6667 0.3333 0.625 0.23 0.0
K1 K+1 0 0.5 0 0.86 0.0
Al10 Al+3 0.4251 0.3336 0.6937 0.04 0.0
Li12 Li+1 0.4962 0.4987 0.875 0.23 0.0
Li11 Li+1 0.5038 0.1679 0.875 0.23 0.0
O10 O-2 0.0365 0.3335 0.1522 1 0.0
Mg11 Mg+2 0.5038 0.1679 0.875 0.77 0.0
Li5 Li+1 0.5 0.1692 0.375 0.23 0.0
O37 O-2 0.3695 0.3332 0.9022 1 0.0
O6 O-2 0.3771 0.2654 0.2082 1 0.0
O14 O-2 0.5438 0.2346 0.4582 1 0.0
Al5 Al+3 0.2414 0.3335 0.3062 0.04 0.0
O32 O-2 0.3207 0.4324 0.7917 1 0.0
O38 O-2 0.63 0 0.8477 1 0.0
O4 O-2 0.8771 0.2346 0.2082 1 0.0
Si16 Si+4 0.9254 0.1666 0.9437 0.96 0.0
O31 O-2 0.1785 0.266 0.9584 1 0.0
Al8 Al+3 0.7586 0.3335 0.4437 0.04 0.0
O36 O-2 0.6305 0.3335 0.8477 1 0.0
